data_4326424
loop_
_publ_author_name
'Christopher J. Snyder'
'Mary Jane Heeg'
'Charles H. Winter'

_publ_contact_author 'Prof. Charles H. Winter'
_publ_contact_author_address
; Department of Chemistry
     Wayne State University
 Detroit, Michigan 48202
 USA
;
_publ_contact_author_email chw@chem.wayne.edu
_publ_section_title
;
 Poly(pyrazolyl)aluminate Complexes Containing Aluminum-Hydrogen Bonds
;
_journal_name_full 'Inorganic Chemistry'
_journal_page_first 9210
_journal_page_last 9212
_journal_paper_doi 10.1021/ic201541c
_journal_volume 50
_journal_year 2011
_chemical_formula_sum 'C45 H35 Al N6 Zn'
_chemical_formula_weight 752.14
_chemical_name_systematic
; 
 ? 
;
_space_group_IT_number 15
_symmetry_cell_setting monoclinic
_symmetry_space_group_name_Hall '-C 2yc'
_symmetry_space_group_name_H-M 'C 1 2/c 1'
_atom_sites_solution_hydrogens geom
_atom_sites_solution_primary direct
_atom_sites_solution_secondary difmap
_audit_creation_method SHELXL-97
_cell_angle_alpha 90.00
_cell_angle_beta 90.206(4)
_cell_angle_gamma 90.00
_cell_formula_units_Z 4
_cell_length_a 17.3198(11)
_cell_length_b 8.5879(4)
_cell_length_c 24.2004(12)
_cell_measurement_reflns_used 8146
_cell_measurement_temperature 100(2)
_cell_measurement_theta_max 28.2
_cell_measurement_theta_min 2.8
_cell_volume 3599.6(3)
_computing_cell_refinement 'Bruker APEX2'
_computing_data_collection 'Bruker APEX2'
_computing_data_reduction 'Bruker APEX2'
_computing_molecular_graphics SHELXTL-Plus
_computing_publication_material SHELXL-97
_computing_structure_refinement 'SHELXL-97 (Sheldrick, 1997)'
_computing_structure_solution 'SHELXS-97 (Sheldrick, 1990)'
_diffrn_ambient_temperature 100(2)
_diffrn_measured_fraction_theta_full 0.997
_diffrn_measured_fraction_theta_max 0.997
_diffrn_measurement_method 'Bruker APEX2'
_diffrn_radiation_monochromator graphite
_diffrn_radiation_source 'fine-focus sealed tube'
_diffrn_radiation_type MoK\a
_diffrn_radiation_wavelength 0.71073
_diffrn_reflns_av_R_equivalents 0.0531
_diffrn_reflns_av_sigmaI/netI 0.0284
_diffrn_reflns_limit_h_max 23
_diffrn_reflns_limit_h_min -23
_diffrn_reflns_limit_k_max 11
_diffrn_reflns_limit_k_min 0
_diffrn_reflns_limit_l_max 32
_diffrn_reflns_limit_l_min 0
_diffrn_reflns_number 32978
_diffrn_reflns_theta_full 28.29
_diffrn_reflns_theta_max 28.29
_diffrn_reflns_theta_min 2.35
_exptl_absorpt_coefficient_mu 0.750
_exptl_absorpt_correction_T_max 0.8920
_exptl_absorpt_correction_T_min 0.7281
_exptl_absorpt_correction_type multi-scan
_exptl_absorpt_process_details 'SADABS, Sheldrick, 1997'
_exptl_crystal_colour colorless
_exptl_crystal_density_diffrn 1.388
_exptl_crystal_description fragment
_exptl_crystal_F_000 1560
_exptl_crystal_size_max 0.45
_exptl_crystal_size_mid 0.28
_exptl_crystal_size_min 0.16
_refine_diff_density_max 1.219
_refine_diff_density_min -0.677
_refine_diff_density_rms 0.076
_refine_ls_extinction_method none
_refine_ls_goodness_of_fit_ref 1.283
_refine_ls_hydrogen_treatment mixed
_refine_ls_matrix_type full
_refine_ls_number_parameters 255
_refine_ls_number_reflns 4462
_refine_ls_number_restraints 2
_refine_ls_restrained_S_all 1.296
_refine_ls_R_factor_all 0.0629
_refine_ls_R_factor_gt 0.0589
_refine_ls_shift/su_max 1.656
_refine_ls_shift/su_mean 0.032
_refine_ls_structure_factor_coef Fsqd
_refine_ls_weighting_details 'calc w=1/[\s^2^(Fo^2^)+(0.0151P)^2^+16.3707P] where P=(Fo^2^+2Fc^2^)/3'
_refine_ls_weighting_scheme calc
_refine_ls_wR_factor_gt 0.1372
_refine_ls_wR_factor_ref 0.1388
_reflns_number_gt 4114
_reflns_number_total 4462
_reflns_threshold_expression >2sigma(I)
_cod_data_source_file ic201541c_si_002_6.cif
_cod_data_source_block atop
_cod_database_code 4326424

loop_
_symmetry_equiv_pos_as_xyz
'x, y, z'
'-x, y, -z+1/2'
'x+1/2, y+1/2, z'
'-x+1/2, y+1/2, -z+1/2'
'-x, -y, -z'
'x, -y, z-1/2'
'-x+1/2, -y+1/2, -z'
'x+1/2, -y+1/2, z-1/2'

loop_
_atom_site_label
_atom_site_type_symbol
_atom_site_fract_x
_atom_site_fract_y
_atom_site_fract_z
_atom_site_U_iso_or_equiv
_atom_site_adp_type
_atom_site_occupancy
_atom_site_symmetry_multiplicity
_atom_site_calc_flag
_atom_site_refinement_flags
_atom_site_disorder_assembly
_atom_site_disorder_group
Zn1 Zn 0.03176(18) 0.6331(4) 0.32062(7) 0.0180(3) Uani 0.50 1 d PD . -1
H1ZN H 0.049(4) 0.642(8) 0.3859(4) 0.020 Uiso 0.50 1 d PD A -1
Al1 Al -0.0253(5) 0.6391(10) 0.1939(2) 0.0195(9) Uani 0.50 1 d PD . -1
H1AL H -0.039(4) 0.630(8) 0.1411(6) 0.020 Uiso 0.50 1 d PD B -1
N1 N 0.01491(13) 0.8426(3) 0.27646(9) 0.0186(5) Uani 1 1 d . . .
C1 C 0.02473(15) 0.9925(3) 0.29226(11) 0.0202(5) Uani 1 1 d . . .
C2 C 0.0000 1.0901(5) 0.2500 0.0234(8) Uani 1 2 d S . .
H2 H 0.0000 1.2007 0.2500 0.028 Uiso 1 2 calc SR . .
C3 C 0.05869(15) 1.0425(3) 0.34558(11) 0.0201(5) Uani 1 1 d . . .
C4 C 0.10588(16) 1.1747(3) 0.34634(12) 0.0234(6) Uani 1 1 d . . .
H4 H 0.1173 1.2266 0.3127 0.028 Uiso 1 1 calc R . .
C5 C 0.13632(17) 1.2312(4) 0.39564(13) 0.0270(6) Uani 1 1 d . . .
H5 H 0.1675 1.3222 0.3956 0.032 Uiso 1 1 calc R . .
C6 C 0.12128(16) 1.1549(4) 0.44464(12) 0.0264(6) Uani 1 1 d . . .
H6 H 0.1420 1.1933 0.4784 0.032 Uiso 1 1 calc R . .
C7 C 0.07595(17) 1.0221(4) 0.44440(11) 0.0258(6) Uani 1 1 d . . .
H7 H 0.0668 0.9681 0.4780 0.031 Uiso 1 1 calc R . .
C8 C 0.04363(16) 0.9668(4) 0.39554(11) 0.0234(6) Uani 1 1 d . . .
H8 H 0.0113 0.8775 0.3961 0.028 Uiso 1 1 calc R . .
N2 N 0.09985(13) 0.5508(3) 0.25845(9) 0.0199(5) Uani 1 1 d . . .
N3 N 0.07116(13) 0.5370(3) 0.20548(9) 0.0195(5) Uani 1 1 d . . .
C9 C 0.17564(15) 0.5137(3) 0.25753(11) 0.0192(5) Uani 1 1 d . . .
C10 C 0.19621(16) 0.4755(3) 0.20373(11) 0.0225(6) Uani 1 1 d . . .
H10 H 0.2458 0.4445 0.1912 0.027 Uiso 1 1 calc R . .
C11 C 0.12995(16) 0.4916(3) 0.17221(11) 0.0204(5) Uani 1 1 d . . .
C12 C 0.22732(15) 0.5153(3) 0.30624(11) 0.0207(5) Uani 1 1 d . . .
C13 C 0.22113(16) 0.6266(3) 0.34818(11) 0.0220(5) Uani 1 1 d . . .
H13 H 0.1821 0.7042 0.3461 0.026 Uiso 1 1 calc R . .
C14 C 0.27143(17) 0.6243(4) 0.39245(12) 0.0267(6) Uani 1 1 d . . .
H14 H 0.2664 0.6993 0.4211 0.032 Uiso 1 1 calc R . .
C15 C 0.32959(18) 0.5127(4) 0.39552(13) 0.0295(6) Uani 1 1 d . . .
H15 H 0.3644 0.5120 0.4260 0.035 Uiso 1 1 calc R . .
C16 C 0.33652(17) 0.4034(4) 0.35425(13) 0.0302(7) Uani 1 1 d . . .
H16 H 0.3761 0.3269 0.3563 0.036 Uiso 1 1 calc R . .
C17 C 0.28592(16) 0.4044(4) 0.30952(12) 0.0250(6) Uani 1 1 d . . .
H17 H 0.2913 0.3291 0.2810 0.030 Uiso 1 1 calc R . .
C18 C 0.12324(16) 0.4672(3) 0.11205(11) 0.0212(5) Uani 1 1 d . . .
C19 C 0.18326(17) 0.5213(4) 0.07892(12) 0.0257(6) Uani 1 1 d . . .
H19 H 0.2252 0.5765 0.0951 0.031 Uiso 1 1 calc R . .
C20 C 0.18185(18) 0.4946(4) 0.02231(12) 0.0284(6) Uani 1 1 d . . .
H20 H 0.2231 0.5310 0.0000 0.034 Uiso 1 1 calc R . .
C21 C 0.12113(19) 0.4156(4) -0.00176(12) 0.0292(6) Uani 1 1 d . . .
H21 H 0.1205 0.3973 -0.0405 0.035 Uiso 1 1 calc R . .
C22 C 0.06071(18) 0.3628(4) 0.03115(12) 0.0268(6) Uani 1 1 d . . .
H22 H 0.0183 0.3098 0.0147 0.032 Uiso 1 1 calc R . .
C23 C 0.06206(16) 0.3870(3) 0.08762(11) 0.0230(6) Uani 1 1 d . . .
H23 H 0.0211 0.3489 0.1099 0.028 Uiso 1 1 calc R . .

loop_
_atom_site_aniso_label
_atom_site_aniso_U_11
_atom_site_aniso_U_22
_atom_site_aniso_U_33
_atom_site_aniso_U_23
_atom_site_aniso_U_13
_atom_site_aniso_U_12
Zn1 0.0208(6) 0.0199(5) 0.0133(9) 0.0007(7) 0.0025(7) 0.0005(4)
Al1 0.0233(16) 0.0188(12) 0.016(2) -0.002(2) 0.0017(19) 0.0018(10)
N1 0.0234(11) 0.0202(11) 0.0123(10) -0.0012(8) 0.0017(8) -0.0007(9)
C1 0.0218(13) 0.0192(13) 0.0196(13) -0.0023(10) 0.0043(10) 0.0003(10)
C2 0.0268(19) 0.0190(18) 0.0245(19) 0.000 0.0008(15) 0.000
C3 0.0185(12) 0.0219(13) 0.0198(12) -0.0035(10) -0.0001(10) 0.0021(10)
C4 0.0224(13) 0.0222(13) 0.0256(14) -0.0010(11) 0.0017(11) 0.0011(11)
C5 0.0228(13) 0.0229(14) 0.0352(16) -0.0041(12) -0.0024(11) -0.0012(11)
C6 0.0226(13) 0.0329(16) 0.0238(14) -0.0078(12) -0.0029(11) 0.0023(12)
C7 0.0262(14) 0.0333(16) 0.0178(13) -0.0043(11) 0.0019(11) -0.0008(12)
C8 0.0222(13) 0.0280(14) 0.0200(13) -0.0050(11) 0.0025(10) -0.0044(11)
N2 0.0241(11) 0.0196(11) 0.0159(10) 0.0008(8) 0.0026(8) 0.0003(9)
N3 0.0224(11) 0.0212(11) 0.0150(10) 0.0001(9) 0.0024(8) 0.0003(9)
C9 0.0227(13) 0.0145(12) 0.0204(12) -0.0011(10) 0.0028(10) 0.0001(10)
C10 0.0223(13) 0.0223(13) 0.0229(13) -0.0038(11) 0.0052(10) 0.0008(10)
C11 0.0241(13) 0.0188(12) 0.0184(12) -0.0008(10) 0.0052(10) -0.0026(10)
C12 0.0202(12) 0.0206(13) 0.0212(13) 0.0010(10) 0.0013(10) -0.0031(10)
C13 0.0244(13) 0.0196(13) 0.0220(13) -0.0007(10) 0.0027(10) -0.0033(10)
C14 0.0312(15) 0.0290(15) 0.0199(13) -0.0031(11) 0.0014(11) -0.0107(12)
C15 0.0264(14) 0.0361(17) 0.0260(14) 0.0036(13) -0.0056(11) -0.0089(13)
C16 0.0240(14) 0.0310(16) 0.0354(17) 0.0024(13) -0.0026(12) 0.0019(12)
C17 0.0252(14) 0.0243(14) 0.0255(14) -0.0032(11) -0.0002(11) -0.0012(11)
C18 0.0272(13) 0.0199(13) 0.0166(12) -0.0021(10) 0.0036(10) 0.0008(11)
C19 0.0286(14) 0.0266(14) 0.0220(14) -0.0030(11) 0.0046(11) -0.0050(12)
C20 0.0358(16) 0.0305(15) 0.0189(13) -0.0001(11) 0.0101(11) -0.0035(13)
C21 0.0405(17) 0.0312(16) 0.0160(13) -0.0022(11) 0.0036(12) 0.0001(13)
C22 0.0320(15) 0.0265(15) 0.0220(14) -0.0049(11) -0.0008(11) -0.0020(12)
C23 0.0261(13) 0.0225(13) 0.0203(13) -0.0012(11) 0.0048(10) -0.0024(11)

loop_
_atom_type_symbol
_atom_type_description
_atom_type_scat_dispersion_real
_atom_type_scat_dispersion_imag
_atom_type_scat_source
C C 0.0033 0.0016 'International Tables Vol C Tables 4.2.6.8 and 6.1.1.4'
H H 0.0000 0.0000 'International Tables Vol C Tables 4.2.6.8 and 6.1.1.4'
N N 0.0061 0.0033 'International Tables Vol C Tables 4.2.6.8 and 6.1.1.4'
Al Al 0.0645 0.0514 'International Tables Vol C Tables 4.2.6.8 and 6.1.1.4'
Zn Zn 0.2839 1.4301 'International Tables Vol C Tables 4.2.6.8 and 6.1.1.4'

loop_
_geom_angle_atom_site_label_1
_geom_angle_atom_site_label_2
_geom_angle_atom_site_label_3
_geom_angle
_geom_angle_site_symmetry_1
_geom_angle_site_symmetry_3
N2 Zn1 N3 97.85(14) . 2
N2 Zn1 N1 90.07(13) . .
N3 Zn1 N1 93.92(13) 2 .
N2 Al1 N1 101.7(3) 2 2
N2 Al1 N3 109.0(4) 2 .
N1 Al1 N3 106.6(4) 2 .
C1 N1 N1 107.98(15) . 2
C1 N1 Al1 139.3(3) . 2
N1 N1 Al1 112.67(19) 2 2
C1 N1 Zn1 130.55(19) . .
N1 N1 Zn1 121.36(9) 2 .
Al1 N1 Zn1 8.7(2) 2 .
N1 C1 C2 109.1(2) . .
N1 C1 C3 124.9(2) . .
C2 C1 C3 126.0(3) . .
C1 C2 C1 105.7(4) 2 .
C8 C3 C4 118.5(3) . .
C8 C3 C1 123.0(3) . .
C4 C3 C1 118.5(2) . .
C5 C4 C3 120.9(3) . .
C6 C5 C4 120.0(3) . .
C5 C6 C7 119.7(3) . .
C6 C7 C8 120.8(3) . .
C7 C8 C3 120.1(3) . .
C9 N2 N3 108.2(2) . .
C9 N2 Al1 140.3(3) . 2
N3 N2 Al1 110.9(2) . 2
C9 N2 Zn1 131.12(19) . .
N3 N2 Zn1 120.52(18) . .
Al1 N2 Zn1 10.0(2) 2 .
C11 N3 N2 107.9(2) . .
C11 N3 Al1 134.8(3) . .
N2 N3 Al1 114.2(2) . .
C11 N3 Zn1 125.66(19) . 2
N2 N3 Zn1 123.99(18) . 2
Al1 N3 Zn1 9.81(19) . 2
N2 C9 C10 108.9(2) . .
N2 C9 C12 124.8(2) . .
C10 C9 C12 126.3(2) . .
C11 C10 C9 106.1(2) . .
N3 C11 C10 108.9(2) . .
N3 C11 C18 124.7(3) . .
C10 C11 C18 126.3(2) . .
C17 C12 C13 118.9(3) . .
C17 C12 C9 118.6(2) . .
C13 C12 C9 122.5(3) . .
C14 C13 C12 120.3(3) . .
C13 C14 C15 120.5(3) . .
C16 C15 C14 119.7(3) . .
C15 C16 C17 120.3(3) . .
C16 C17 C12 120.4(3) . .
C23 C18 C19 119.2(3) . .
C23 C18 C11 123.1(2) . .
C19 C18 C11 117.6(3) . .
C20 C19 C18 120.1(3) . .
C21 C20 C19 120.6(3) . .
C20 C21 C22 119.5(3) . .
C23 C22 C21 120.4(3) . .
C22 C23 C18 120.3(3) . .

loop_
_geom_bond_atom_site_label_1
_geom_bond_atom_site_label_2
_geom_bond_distance
_geom_bond_site_symmetry_2
Zn1 N2 2.042(4) .
Zn1 N3 2.061(4) 2
Zn1 N1 2.112(4) .
Al1 N2 1.892(9) 2
Al1 N1 1.897(8) 2
Al1 N3 1.907(9) .
N1 C1 1.353(3) .
N1 N1 1.379(4) 2
N1 Al1 1.897(8) 2
C1 C2 1.389(4) .
C1 C3 1.480(4) .
C2 C1 1.389(4) 2
C3 C8 1.398(4) .
C3 C4 1.399(4) .
C4 C5 1.390(4) .
C5 C6 1.381(4) .
C6 C7 1.384(4) .
C7 C8 1.390(4) .
N2 C9 1.351(3) .
N2 N3 1.378(3) .
N2 Al1 1.892(9) 2
N3 C11 1.358(3) .
N3 Zn1 2.061(4) 2
C9 C10 1.390(4) .
C9 C12 1.478(4) .
C10 C11 1.383(4) .
C11 C18 1.475(4) .
C12 C17 1.394(4) .
C12 C13 1.399(4) .
C13 C14 1.379(4) .
C14 C15 1.392(5) .
C15 C16 1.376(5) .
C16 C17 1.390(4) .
C18 C23 1.393(4) .
C18 C19 1.395(4) .
C19 C20 1.389(4) .
C20 C21 1.379(4) .
C21 C22 1.393(4) .
C22 C23 1.382(4) .

loop_
_geom_torsion_atom_site_label_1
_geom_torsion_atom_site_label_2
_geom_torsion_atom_site_label_3
_geom_torsion_atom_site_label_4
_geom_torsion
_geom_torsion_site_symmetry_1
_geom_torsion_site_symmetry_4
N2 Zn1 N1 C1 -127.7(2) . .
N3 Zn1 N1 C1 134.4(2) 2 .
N2 Zn1 N1 N1 56.6(3) . 2
N3 Zn1 N1 N1 -41.2(3) 2 2
N2 Zn1 N1 Al1 52(2) . 2
N3 Zn1 N1 Al1 -46(2) 2 2
N1 N1 C1 C2 1.1(3) 2 .
Al1 N1 C1 C2 -175.2(4) 2 .
Zn1 N1 C1 C2 -175.05(18) . .
N1 N1 C1 C3 -177.3(3) 2 .
Al1 N1 C1 C3 6.5(6) 2 .
Zn1 N1 C1 C3 6.6(4) . .
N1 C1 C2 C1 -0.41(13) . 2
C3 C1 C2 C1 177.9(3) . 2
N1 C1 C3 C8 -39.3(4) . .
C2 C1 C3 C8 142.7(3) . .
N1 C1 C3 C4 143.0(3) . .
C2 C1 C3 C4 -35.1(4) . .
C8 C3 C4 C5 -0.9(4) . .
C1 C3 C4 C5 176.9(3) . .
C3 C4 C5 C6 1.2(4) . .
C4 C5 C6 C7 0.1(4) . .
C5 C6 C7 C8 -1.7(4) . .
C6 C7 C8 C3 2.0(4) . .
C4 C3 C8 C7 -0.7(4) . .
C1 C3 C8 C7 -178.4(3) . .
N3 Zn1 N2 C9 -150.6(2) 2 .
N1 Zn1 N2 C9 115.5(3) . .
N3 Zn1 N2 N3 35.2(2) 2 .
N1 Zn1 N2 N3 -58.8(2) . .
N3 Zn1 N2 Al1 50(2) 2 2
N1 Zn1 N2 Al1 -44(2) . 2
C9 N2 N3 C11 -0.1(3) . .
Al1 N2 N3 C11 172.5(3) 2 .
Zn1 N2 N3 C11 175.3(2) . .
C9 N2 N3 Al1 -163.1(3) . .
Al1 N2 N3 Al1 9.5(3) 2 .
Zn1 N2 N3 Al1 12.3(4) . .
C9 N2 N3 Zn1 -163.2(2) . 2
Al1 N2 N3 Zn1 9.4(4) 2 2
Zn1 N2 N3 Zn1 12.2(3) . 2
N2 Al1 N3 C11 142.3(3) 2 .
N1 Al1 N3 C11 -108.6(3) 2 .
N2 Al1 N3 N2 -60.8(4) 2 .
N1 Al1 N3 N2 48.3(4) 2 .
N2 Al1 N3 Zn1 119(2) 2 2
N1 Al1 N3 Zn1 -132(2) 2 2
N3 N2 C9 C10 -0.1(3) . .
Al1 N2 C9 C10 -169.3(5) 2 .
Zn1 N2 C9 C10 -174.9(2) . .
N3 N2 C9 C12 179.6(2) . .
Al1 N2 C9 C12 10.4(6) 2 .
Zn1 N2 C9 C12 4.8(4) . .
N2 C9 C10 C11 0.3(3) . .
C12 C9 C10 C11 -179.4(3) . .
N2 N3 C11 C10 0.3(3) . .
Al1 N3 C11 C10 158.2(4) . .
Zn1 N3 C11 C10 163.0(2) 2 .
N2 N3 C11 C18 -178.6(2) . .
Al1 N3 C11 C18 -20.7(6) . .
Zn1 N3 C11 C18 -15.9(4) 2 .
C9 C10 C11 N3 -0.3(3) . .
C9 C10 C11 C18 178.5(3) . .
N2 C9 C12 C17 145.5(3) . .
C10 C9 C12 C17 -34.9(4) . .
N2 C9 C12 C13 -36.5(4) . .
C10 C9 C12 C13 143.1(3) . .
C17 C12 C13 C14 -1.2(4) . .
C9 C12 C13 C14 -179.2(3) . .
C12 C13 C14 C15 1.0(4) . .
C13 C14 C15 C16 -0.5(4) . .
C14 C15 C16 C17 0.2(5) . .
C15 C16 C17 C12 -0.5(5) . .
C13 C12 C17 C16 1.0(4) . .
C9 C12 C17 C16 179.0(3) . .
N3 C11 C18 C23 -44.8(4) . .
C10 C11 C18 C23 136.5(3) . .
N3 C11 C18 C19 138.2(3) . .
C10 C11 C18 C19 -40.4(4) . .
C23 C18 C19 C20 -0.3(4) . .
C11 C18 C19 C20 176.8(3) . .
C18 C19 C20 C21 0.5(5) . .
C19 C20 C21 C22 0.2(5) . .
C20 C21 C22 C23 -1.0(5) . .
C21 C22 C23 C18 1.2(5) . .
C19 C18 C23 C22 -0.5(4) . .
C11 C18 C23 C22 -177.4(3) . .
